data_4517434
loop_
_publ_author_name
'Daigre, Gilles'
'Gougeon, Patrick'
'Gall, Philippe'
'Merdrignac-Conanec, Odile'
'Al Rahal Al Orabi, Rabih'
'Gautier, R\'egis'
'Dauscher, Anne'
'Candolfi, Christophe'
'Lenoir, Bertrand'

_publ_section_title
;
 Unravelling the Beneficial Influence of Ag insertion on the
 Thermoelectric Properties of the Cluster Compound K2Mo15Se19
;
_journal_name_full 'ACS Applied Energy Materials'
_journal_paper_doi 10.1021/acsaem.9b02488
_journal_year 2020
_chemical_formula_sum 'Ag2.19 K2 Mo15 Se19'
_chemical_formula_weight 3253.78
_space_group_crystal_system trigonal
_space_group_IT_number 167
_space_group_name_Hall '-R 3 2"c'
_space_group_name_H-M_alt 'R -3 c :H'
_audit_creation_method SHELXL-2014/6
_cell_angle_alpha 90
_cell_angle_beta 90
_cell_angle_gamma 120
_cell_formula_units_Z 6
_cell_length_a 9.96150(10)
_cell_length_b 9.96150(10)
_cell_length_c 57.5198(9)
_cell_measurement_reflns_used 45416
_cell_measurement_temperature 293(2)
_cell_measurement_theta_max 39.996
_cell_measurement_theta_min 3.689
_cell_volume 4943.08(10)
_computing_structure_refinement 'SHELXL-2014/6 (Sheldrick, 2014)'
_diffrn_ambient_temperature 293(2)
_diffrn_measured_fraction_theta_full 0.997
_diffrn_measured_fraction_theta_max 0.999
_diffrn_measurement_device_type 'Nonius KappaCCD'
_diffrn_measurement_method '\f scans (\k = 0) + additional \w scans'
_diffrn_radiation_type MoK\a
_diffrn_radiation_wavelength 0.71069
_diffrn_reflns_av_R_equivalents 0.0807
_diffrn_reflns_av_unetI/netI 0.0332
_diffrn_reflns_Laue_measured_fraction_full 0.997
_diffrn_reflns_Laue_measured_fraction_max 0.999
_diffrn_reflns_limit_h_max 17
_diffrn_reflns_limit_h_min -18
_diffrn_reflns_limit_k_max 16
_diffrn_reflns_limit_k_min -18
_diffrn_reflns_limit_l_max 103
_diffrn_reflns_limit_l_min -103
_diffrn_reflns_number 45416
_diffrn_reflns_point_group_measured_fraction_full 0.997
_diffrn_reflns_point_group_measured_fraction_max 0.999
_diffrn_reflns_theta_full 25.240
_diffrn_reflns_theta_max 39.996
_diffrn_reflns_theta_min 3.689
_diffrn_source 'fine-focus sealed tube'
_exptl_absorpt_coefficient_mu 27.992
_exptl_absorpt_correction_T_max 0.2811
_exptl_absorpt_correction_T_min 0.1219
_exptl_absorpt_correction_type analytical
_exptl_absorpt_process_details
;
(de Meulenaar & Tompa, 1965)
;
_exptl_crystal_colour black
_exptl_crystal_density_diffrn 6.558
_exptl_crystal_description irregular
_exptl_crystal_F_000 8502
_exptl_crystal_size_max 0.150
_exptl_crystal_size_mid 0.100
_exptl_crystal_size_min 0.080
_refine_diff_density_max 2.584
_refine_diff_density_min -2.170
_refine_diff_density_rms 0.561
_refine_ls_extinction_coef 0.000138(4)
_refine_ls_extinction_expression Fc^*^=kFc[1+0.001xFc^2^\l^3^/sin(2\q)]^-1/4^
_refine_ls_extinction_method SHELXL
_refine_ls_goodness_of_fit_ref 1.140
_refine_ls_hydrogen_treatment undef
_refine_ls_matrix_type full
_refine_ls_number_parameters 67
_refine_ls_number_reflns 3410
_refine_ls_number_restraints 0
_refine_ls_restrained_S_all 1.140
_refine_ls_R_factor_all 0.0551
_refine_ls_R_factor_gt 0.0296
_refine_ls_shift/su_max 0.003
_refine_ls_shift/su_mean 0.000
_refine_ls_structure_factor_coef Fsqd
_refine_ls_weighting_details 'w=1/[\s^2^(Fo^2^)+(0.0102P)^2^+50.2699P] where P=(Fo^2^+2Fc^2^)/3'
_refine_ls_weighting_scheme calc
_refine_ls_wR_factor_gt 0.0485
_refine_ls_wR_factor_ref 0.0549
_reflns_Friedel_coverage 0.000
_reflns_number_gt 2541
_reflns_number_total 3410
_reflns_threshold_expression 'I > 2\s(I)'
_cod_data_source_file ae9b02488_si_004.cif
_cod_data_source_block shelx
_cod_original_cell_volume 4943.08(13)
_cod_database_code 4517434
_shelx_space_group_comment
;
The symmetry employed for this shelxl refinement is uniquely defined
by the following loop, which should always be used as a source of
symmetry information in preference to the above space-group names.
They are only intended as comments.
;
_shelxl_version_number 2014/6

loop_
_space_group_symop_operation_xyz
'x, y, z'
'-y, x-y, z'
'-x+y, -x, z'
'x-y, -y, -z+1/2'
'-x, -x+y, -z+1/2'
'y, x, -z+1/2'
'x+2/3, y+1/3, z+1/3'
'-y+2/3, x-y+1/3, z+1/3'
'-x+y+2/3, -x+1/3, z+1/3'
'x-y+2/3, -y+1/3, -z+5/6'
'-x+2/3, -x+y+1/3, -z+5/6'
'y+2/3, x+1/3, -z+5/6'
'x+1/3, y+2/3, z+2/3'
'-y+1/3, x-y+2/3, z+2/3'
'-x+y+1/3, -x+2/3, z+2/3'
'x-y+1/3, -y+2/3, -z+7/6'
'-x+1/3, -x+y+2/3, -z+7/6'
'y+1/3, x+2/3, -z+7/6'
'-x, -y, -z'
'y, -x+y, -z'
'x-y, x, -z'
'-x+y, y, z-1/2'
'x, x-y, z-1/2'
'-y, -x, z-1/2'
'-x+2/3, -y+1/3, -z+1/3'
'y+2/3, -x+y+1/3, -z+1/3'
'x-y+2/3, x+1/3, -z+1/3'
'-x+y+2/3, y+1/3, z-1/6'
'x+2/3, x-y+1/3, z-1/6'
'-y+2/3, -x+1/3, z-1/6'
'-x+1/3, -y+2/3, -z+2/3'
'y+1/3, -x+y+2/3, -z+2/3'
'x-y+1/3, x+2/3, -z+2/3'
'-x+y+1/3, y+2/3, z+1/6'
'x+1/3, x-y+2/3, z+1/6'
'-y+1/3, -x+2/3, z+1/6'

loop_
_atom_site_label
_atom_site_type_symbol
_atom_site_fract_x
_atom_site_fract_y
_atom_site_fract_z
_atom_site_U_iso_or_equiv
_atom_site_adp_type
_atom_site_occupancy
_atom_site_site_symmetry_order
_atom_site_calc_flag
_atom_site_refinement_flags_posn
_atom_site_refinement_flags_adp
_atom_site_refinement_flags_occupancy
_atom_site_disorder_assembly
_atom_site_disorder_group
Mo2 Mo 0.85270(3) -0.15840(3) 0.28920(2) 0.00581(5) Uani 1 1 d . . . . .
Mo1 Mo 0.65070(3) -0.51996(3) 0.35272(2) 0.00546(4) Uani 1 1 d . . . . .
Mo3 Mo 0.84259(3) 0.0000 0.2500 0.00480(5) Uani 1 2 d S T P . .
Se1 Se 0.63359(3) -0.38357(3) 0.31594(2) 0.00793(6) Uani 1 1 d . . . . .
Se2 Se 0.64789(3) -0.30520(4) 0.37892(2) 0.00943(6) Uani 1 1 d . . . . .
Se3 Se 0.70133(4) -0.29867(4) 0.2500 0.00858(7) Uani 1 2 d S T P . .
Se4 Se 0.6667 -0.6667 0.38847(2) 0.01002(9) Uani 1 3 d S T P . .
Se5 Se 1.0000 0.0000 0.32432(2) 0.01029(9) Uani 1 3 d S T P . .
K K 1.0000 0.0000 0.38101(4) 0.0400(4) Uani 1 3 d S T P . .
Ag Ag 0.70336(14) 0.79923(10) 0.08127(3) 0.0314(4) Uani 0.3697(12) 1 d . . . . .

loop_
_atom_site_aniso_label
_atom_site_aniso_U_11
_atom_site_aniso_U_22
_atom_site_aniso_U_33
_atom_site_aniso_U_23
_atom_site_aniso_U_13
_atom_site_aniso_U_12
Mo2 0.00607(9) 0.00599(9) 0.00527(9) 0.00043(7) 0.00083(7) 0.00293(7)
Mo1 0.00598(9) 0.00545(9) 0.00456(9) -0.00012(7) -0.00010(7) 0.00256(7)
Mo3 0.00459(9) 0.00523(12) 0.00479(12) -0.00061(9) -0.00031(5) 0.00262(6)
Se1 0.00920(12) 0.00681(11) 0.00853(12) 0.00208(9) 0.00084(9) 0.00456(10)
Se2 0.00776(12) 0.00986(13) 0.01137(12) -0.00268(9) 0.00145(9) 0.00494(10)
Se3 0.00637(11) 0.00637(11) 0.00965(17) -0.00056(7) 0.00056(7) 0.00067(13)
Se4 0.01264(14) 0.01264(14) 0.00477(19) 0.000 0.000 0.00632(7)
Se5 0.01279(14) 0.01279(14) 0.00529(19) 0.000 0.000 0.00640(7)
K 0.0354(6) 0.0354(6) 0.0490(11) 0.000 0.000 0.0177(3)
Ag 0.0657(11) 0.0207(4) 0.0222(6) -0.0059(4) -0.0102(6) 0.0323(6)

loop_
_atom_type_symbol
_atom_type_description
_atom_type_scat_dispersion_real
_atom_type_scat_dispersion_imag
_atom_type_scat_source
K K 0.2009 0.2494 'International Tables Vol C Tables 4.2.6.8 and 6.1.1.4'
Se Se -0.0929 2.2259 'International Tables Vol C Tables 4.2.6.8 and 6.1.1.4'
Mo Mo -1.6832 0.6857 'International Tables Vol C Tables 4.2.6.8 and 6.1.1.4'
Ag Ag -0.8971 1.1015 'International Tables Vol C Tables 4.2.6.8 and 6.1.1.4'

loop_
_geom_angle_atom_site_label_1
_geom_angle_atom_site_label_2
_geom_angle_atom_site_label_3
_geom_angle
_geom_angle_site_symmetry_1
_geom_angle_site_symmetry_3
_geom_angle_publ_flag
Se5 Mo2 Se2 91.791(10) . 31_645 ?
Se5 Mo2 Se2 90.517(10) . 32_655 ?
Se2 Mo2 Se2 176.172(17) 31_645 32_655 ?
Se5 Mo2 Mo2 58.538(7) . 2_645 ?
Se2 Mo2 Mo2 120.491(12) 31_645 2_645 ?
Se2 Mo2 Mo2 58.463(12) 32_655 2_645 ?
Se5 Mo2 Mo2 58.538(7) . 3_765 ?
Se2 Mo2 Mo2 60.526(12) 31_645 3_765 ?
Se2 Mo2 Mo2 118.429(12) 32_655 3_765 ?
Mo2 Mo2 Mo2 60.0 2_645 3_765 ?
Se5 Mo2 Se3 174.047(13) . . ?
Se2 Mo2 Se3 84.170(9) 31_645 . ?
Se2 Mo2 Se3 93.290(10) 32_655 . ?
Mo2 Mo2 Se3 120.049(9) 2_645 . ?
Mo2 Mo2 Se3 115.543(9) 3_765 . ?
Se5 Mo2 Mo3 121.466(11) . 2_645 ?
Se2 Mo2 Mo3 117.431(12) 31_645 2_645 ?
Se2 Mo2 Mo3 58.741(10) 32_655 2_645 ?
Mo2 Mo2 Mo3 62.937(7) 2_645 2_645 ?
Mo2 Mo2 Mo3 91.779(8) 3_765 2_645 ?
Se3 Mo2 Mo3 57.365(7) . 2_645 ?
Se5 Mo2 Se1 92.231(12) . . ?
Se2 Mo2 Se1 88.804(12) 31_645 . ?
Se2 Mo2 Se1 94.158(12) 32_655 . ?
Mo2 Mo2 Se1 136.601(11) 2_645 . ?
Mo2 Mo2 Se1 133.983(11) 3_765 . ?
Se3 Mo2 Se1 92.055(12) . . ?
Mo3 Mo2 Se1 134.054(13) 2_645 . ?
Se5 Mo2 Mo3 117.856(10) . . ?
Se2 Mo2 Mo3 58.120(10) 31_645 . ?
Se2 Mo2 Mo3 118.066(12) 32_655 . ?
Mo2 Mo2 Mo3 89.692(8) 2_645 . ?
Mo2 Mo2 Mo3 59.327(6) 3_765 . ?
Se3 Mo2 Mo3 56.243(7) . . ?
Mo3 Mo2 Mo3 59.512(12) 2_645 . ?
Se1 Mo2 Mo3 133.672(12) . . ?
Se5 Mo2 K 117.82(2) . 31_645 ?
Se2 Mo2 K 45.194(8) 31_645 31_645 ?
Se2 Mo2 K 135.618(10) 32_655 31_645 ?
Mo2 Mo2 K 165.511(12) 2_645 31_645 ?
Mo2 Mo2 K 105.717(11) 3_765 31_645 ?
Se3 Mo2 K 61.91(2) . 31_645 ?
Mo3 Mo2 K 118.46(3) 2_645 31_645 ?
Se1 Mo2 K 54.27(2) . 31_645 ?
Mo3 Mo2 K 79.91(2) . 31_645 ?
Se1 Mo1 Se4 177.461(14) . . ?
Se1 Mo1 Se1 88.714(9) . 32_655 ?
Se4 Mo1 Se1 91.607(10) . 32_655 ?
Se1 Mo1 Se1 88.301(9) . 33_435 ?
Se4 Mo1 Se1 91.173(10) . 33_435 ?
Se1 Mo1 Se1 174.508(16) 32_655 33_435 ?
Se1 Mo1 Se2 90.638(12) . . ?
Se4 Mo1 Se2 91.889(12) . . ?
Se1 Mo1 Se2 88.386(12) 32_655 . ?
Se1 Mo1 Se2 96.256(12) 33_435 . ?
Se1 Mo1 Mo1 119.099(10) . 2_535 ?
Se4 Mo1 Mo1 58.623(7) . 2_535 ?
Se1 Mo1 Mo1 119.260(12) 32_655 2_535 ?
Se1 Mo1 Mo1 58.629(12) 33_435 2_535 ?
Se2 Mo1 Mo1 137.672(11) . 2_535 ?
Se1 Mo1 Mo1 119.571(10) . 3_755 ?
Se4 Mo1 Mo1 58.623(7) . 3_755 ?
Se1 Mo1 Mo1 59.326(12) 32_655 3_755 ?
Se1 Mo1 Mo1 118.563(12) 33_435 3_755 ?
Se2 Mo1 Mo1 132.495(12) . 3_755 ?
Mo1 Mo1 Mo1 60.0 2_535 3_755 ?
Se1 Mo1 Mo1 58.674(11) . 33_435 ?
Se4 Mo1 Mo1 119.031(9) . 33_435 ?
Se1 Mo1 Mo1 116.940(12) 32_655 33_435 ?
Se1 Mo1 Mo1 57.579(8) 33_435 33_435 ?
Se2 Mo1 Mo1 137.336(12) . 33_435 ?
Mo1 Mo1 Mo1 60.425(5) 2_535 33_435 ?
Mo1 Mo1 Mo1 90.0 3_755 33_435 ?
Se1 Mo1 Mo1 59.149(11) . 32_655 ?
Se4 Mo1 Mo1 119.031(9) . 32_655 ?
Se1 Mo1 Mo1 57.789(8) 32_655 32_655 ?
Se1 Mo1 Mo1 116.728(12) 33_435 32_655 ?
Se2 Mo1 Mo1 132.252(12) . 32_655 ?
Mo1 Mo1 Mo1 90.0 2_535 32_655 ?
Mo1 Mo1 Mo1 60.424(6) 3_755 32_655 ?
Mo1 Mo1 Mo1 59.151(11) 33_435 32_655 ?
Se1 Mo1 K 85.02(2) . . ?
Se4 Mo1 K 97.08(2) . . ?
Se1 Mo1 K 48.865(11) 32_655 . ?
Se1 Mo1 K 135.342(12) 33_435 . ?
Se2 Mo1 K 39.910(14) . . ?
Mo1 Mo1 K 154.709(18) 2_535 . ?
Mo1 Mo1 K 102.867(10) 3_755 . ?
Mo1 Mo1 K 142.86(2) 33_435 . ?
Mo1 Mo1 K 97.15(2) 32_655 . ?
Se3 Mo3 Se3 176.425(17) 3_765 . ?
Se3 Mo3 Se2 96.318(8) 3_765 31_645 ?
Se3 Mo3 Se2 85.644(8) . 31_645 ?
Se3 Mo3 Se2 85.644(8) 3_765 28_655 ?
Se3 Mo3 Se2 96.318(8) . 28_655 ?
Se2 Mo3 Se2 113.750(18) 31_645 28_655 ?
Se3 Mo3 Mo2 61.249(5) 3_765 3_765 ?
Se3 Mo3 Mo2 117.659(6) . 3_765 ?
Se2 Mo3 Mo2 59.528(8) 31_645 3_765 ?
Se2 Mo3 Mo2 143.270(10) 28_655 3_765 ?
Se3 Mo3 Mo2 117.659(6) 3_765 6_645 ?
Se3 Mo3 Mo2 61.249(6) . 6_645 ?
Se2 Mo3 Mo2 143.271(11) 31_645 6_645 ?
Se2 Mo3 Mo2 59.529(8) 28_655 6_645 ?
Mo2 Mo3 Mo2 148.751(17) 3_765 6_645 ?
Se3 Mo3 Mo3 58.212(9) 3_765 3_765 ?
Se3 Mo3 Mo3 118.213(9) . 3_765 ?
Se2 Mo3 Mo3 121.316(8) 31_645 3_765 ?
Se2 Mo3 Mo3 115.261(8) 28_655 3_765 ?
Mo2 Mo3 Mo3 61.987(8) 3_765 3_765 ?
Mo2 Mo3 Mo3 90.182(8) 6_645 3_765 ?
Se3 Mo3 Mo3 118.213(8) 3_765 2_645 ?
Se3 Mo3 Mo3 58.212(9) . 2_645 ?
Se2 Mo3 Mo3 115.260(8) 31_645 2_645 ?
Se2 Mo3 Mo3 121.318(8) 28_655 2_645 ?
Mo2 Mo3 Mo3 90.182(8) 3_765 2_645 ?
Mo2 Mo3 Mo3 61.987(8) 6_645 2_645 ?
Mo3 Mo3 Mo3 60.0 3_765 2_645 ?
Se3 Mo3 Mo2 118.745(7) 3_765 . ?
Se3 Mo3 Mo2 59.944(5) . . ?
Se2 Mo3 Mo2 56.949(8) 31_645 . ?
Se2 Mo3 Mo2 153.485(11) 28_655 . ?
Mo2 Mo3 Mo2 57.743(10) 3_765 . ?
Mo2 Mo3 Mo2 111.192(9) 6_645 . ?
Mo3 Mo3 Mo2 88.205(7) 3_765 . ?
Mo3 Mo3 Mo2 58.503(7) 2_645 . ?
Se3 Mo3 Mo2 59.946(5) 3_765 4 ?
Se3 Mo3 Mo2 118.742(7) . 4 ?
Se2 Mo3 Mo2 153.487(10) 31_645 4 ?
Se2 Mo3 Mo2 56.948(8) 28_655 4 ?
Mo2 Mo3 Mo2 111.195(9) 3_765 4 ?
Mo2 Mo3 Mo2 57.741(10) 6_645 4 ?
Mo3 Mo3 Mo2 58.506(7) 3_765 4 ?
Mo3 Mo3 Mo2 88.205(7) 2_645 4 ?
Mo2 Mo3 Mo2 142.708(16) . 4 ?
Se3 Mo3 Ag 98.03(3) 3_765 36_655 ?
Se3 Mo3 Ag 85.54(3) . 36_655 ?
Se2 Mo3 Ag 58.75(3) 31_645 36_655 ?
Se2 Mo3 Ag 55.48(3) 28_655 36_655 ?
Mo2 Mo3 Ag 110.69(3) 3_765 36_655 ?
Mo2 Mo3 Ag 100.47(2) 6_645 36_655 ?
Mo3 Mo3 Ag 156.14(3) 3_765 36_655 ?
Mo3 Mo3 Ag 143.68(2) 2_645 36_655 ?
Mo2 Mo3 Ag 107.29(3) . 36_655 ?
Mo2 Mo3 Ag 109.74(3) 4 36_655 ?
Se3 Mo3 Ag 85.54(3) 3_765 27_545 ?
Se3 Mo3 Ag 98.03(3) . 27_545 ?
Se2 Mo3 Ag 55.48(3) 31_645 27_545 ?
Se2 Mo3 Ag 58.74(3) 28_655 27_545 ?
Mo2 Mo3 Ag 100.47(2) 3_765 27_545 ?
Mo2 Mo3 Ag 110.69(3) 6_645 27_545 ?
Mo3 Mo3 Ag 143.68(2) 3_765 27_545 ?
Mo3 Mo3 Ag 156.14(3) 2_645 27_545 ?
Mo2 Mo3 Ag 109.75(3) . 27_545 ?
Mo2 Mo3 Ag 107.29(3) 4 27_545 ?
Ag Mo3 Ag 13.35(4) 36_655 27_545 ?
Mo1 Se1 Mo1 63.541(12) . 33_435 ?
Mo1 Se1 Mo1 63.276(11) . 32_655 ?
Mo1 Se1 Mo1 62.045(12) 33_435 32_655 ?
Mo1 Se1 Mo2 132.126(14) . . ?
Mo1 Se1 Mo2 131.470(14) 33_435 . ?
Mo1 Se1 Mo2 84.321(11) 32_655 . ?
Mo1 Se1 K 136.98(3) . 31_645 ?
Mo1 Se1 K 99.360(11) 33_435 31_645 ?
Mo1 Se1 K 145.82(3) 32_655 31_645 ?
Mo2 Se1 K 89.52(2) . 31_645 ?
Mo2 Se2 Ag 129.06(3) 31_645 9 ?
Mo2 Se2 Mo3 64.925(10) 31_645 31_645 ?
Ag Se2 Mo3 68.18(3) 9 31_645 ?
Mo2 Se2 Mo1 131.656(15) 31_645 . ?
Ag Se2 Mo1 93.79(2) 9 . ?
Mo3 Se2 Mo1 129.778(13) 31_645 . ?
Mo2 Se2 Mo2 61.013(12) 31_645 33_435 ?
Ag Se2 Mo2 111.35(3) 9 33_435 ?
Mo3 Se2 Mo2 61.722(9) 31_645 33_435 ?
Mo1 Se2 Mo2 85.267(12) . 33_435 ?
Mo2 Se2 Ag 119.98(2) 31_645 6_545 ?
Ag Se2 Ag 14.35(5) 9 6_545 ?
Mo3 Se2 Ag 66.17(2) 31_645 6_545 ?
Mo1 Se2 Ag 106.08(2) . 6_545 ?
Mo2 Se2 Ag 118.85(3) 33_435 6_545 ?
Mo2 Se2 K 101.207(11) 31_645 . ?
Ag Se2 K 78.60(4) 9 . ?
Mo3 Se2 K 111.89(3) 31_645 . ?
Mo1 Se2 K 109.37(2) . . ?
Mo2 Se2 K 162.208(13) 33_435 . ?
Ag Se2 K 67.88(4) 6_545 . ?
Ag Se3 Ag 15.24(5) 34_535 26_445 ?
Ag Se3 Mo3 141.00(3) 34_535 . ?
Ag Se3 Mo3 155.21(3) 26_445 . ?
Ag Se3 Mo3 155.21(3) 34_535 2_645 ?
Ag Se3 Mo3 141.00(3) 26_445 2_645 ?
Mo3 Se3 Mo3 63.576(17) . 2_645 ?
Ag Se3 Mo2 125.46(3) 34_535 . ?
Ag Se3 Mo2 119.53(3) 26_445 . ?
Mo3 Se3 Mo2 63.813(9) . . ?
Mo3 Se3 Mo2 61.388(9) 2_645 . ?
Ag Se3 Mo2 119.53(3) 34_535 6_645 ?
Ag Se3 Mo2 125.46(3) 26_445 6_645 ?
Mo3 Se3 Mo2 61.390(9) . 6_645 ?
Mo3 Se3 Mo2 63.815(9) 2_645 6_645 ?
Mo2 Se3 Mo2 114.462(18) . 6_645 ?
Ag Se3 K 64.84(3) 34_535 28_645 ?
Ag Se3 K 56.38(4) 26_445 28_645 ?
Mo3 Se3 K 142.43(2) . 28_645 ?
Mo3 Se3 K 92.680(6) 2_645 28_645 ?
Mo2 Se3 K 131.77(2) . 28_645 ?
Mo2 Se3 K 82.43(2) 6_645 28_645 ?
Ag Se3 K 56.38(4) 34_535 31_645 ?
Ag Se3 K 64.84(3) 26_445 31_645 ?
Mo3 Se3 K 92.681(6) . 31_645 ?
Mo3 Se3 K 142.43(2) 2_645 31_645 ?
Mo2 Se3 K 82.43(2) . 31_645 ?
Mo2 Se3 K 131.77(2) 6_645 31_645 ?
K Se3 K 120.823(19) 28_645 31_645 ?
Mo1 Se4 Mo1 62.754(13) 2_535 . ?
Mo1 Se4 Mo1 62.754(13) 2_535 3_755 ?
Mo1 Se4 Mo1 62.755(13) . 3_755 ?
Mo1 Se4 Ag 117.19(3) 2_535 8_645 ?
Mo1 Se4 Ag 144.87(3) . 8_645 ?
Mo1 Se4 Ag 85.47(3) 3_755 8_645 ?
Mo1 Se4 Ag 85.47(3) 2_535 7_435 ?
Mo1 Se4 Ag 117.19(3) . 7_435 ?
Mo1 Se4 Ag 144.87(3) 3_755 7_435 ?
Ag Se4 Ag 97.29(4) 8_645 7_435 ?
Mo1 Se4 Ag 144.87(3) 2_535 9 ?
Mo1 Se4 Ag 85.47(3) . 9 ?
Mo1 Se4 Ag 117.19(3) 3_755 9 ?
Ag Se4 Ag 97.29(4) 8_645 9 ?
Ag Se4 Ag 97.29(4) 7_435 9 ?
Mo1 Se4 K 143.043(8) 2_535 10_445 ?
Mo1 Se4 K 143.042(8) . 10_445 ?
Mo1 Se4 K 143.043(8) 3_755 10_445 ?
Ag Se4 K 60.08(3) 8_645 10_445 ?
Ag Se4 K 60.08(3) 7_435 10_445 ?
Ag Se4 K 60.08(3) 9 10_445 ?
Mo2 Se5 Mo2 62.919(14) 3_765 2_645 ?
Mo2 Se5 Mo2 62.917(14) 3_765 . ?
Mo2 Se5 Mo2 62.917(14) 2_645 . ?
Mo2 Se5 K 142.941(8) 3_765 . ?
Mo2 Se5 K 142.941(8) 2_645 . ?
Mo2 Se5 K 142.944(8) . . ?
Se5 K Se2 87.92(4) . 2_645 ?
Se5 K Se2 87.91(4) . . ?
Se2 K Se2 119.869(5) 2_645 . ?
Se5 K Se2 87.92(4) . 3_765 ?
Se2 K Se2 119.869(5) 2_645 3_765 ?
Se2 K Se2 119.868(5) . 3_765 ?
Se5 K Ag 129.72(3) . 5_755 ?
Se2 K Ag 47.89(2) 2_645 5_755 ?
Se2 K Ag 131.05(5) . 5_755 ?
Se2 K Ag 94.79(3) 3_765 5_755 ?
Se5 K Ag 129.72(3) . 6_545 ?
Se2 K Ag 94.79(3) 2_645 6_545 ?
Se2 K Ag 47.89(2) . 6_545 ?
Se2 K Ag 131.05(5) 3_765 6_545 ?
Ag K Ag 83.54(5) 5_755 6_545 ?
Se5 K Ag 129.72(3) . 4_665 ?
Se2 K Ag 131.05(5) 2_645 4_665 ?
Se2 K Ag 94.79(3) . 4_665 ?
Se2 K Ag 47.89(2) 3_765 4_665 ?
Ag K Ag 83.54(5) 5_755 4_665 ?
Ag K Ag 83.54(5) 6_545 4_665 ?
Se5 K Se4 180.0 . 10_445 ?
Se2 K Se4 92.08(4) 2_645 10_445 ?
Se2 K Se4 92.09(4) . 10_445 ?
Se2 K Se4 92.08(4) 3_765 10_445 ?
Ag K Se4 50.28(3) 5_755 10_445 ?
Ag K Se4 50.28(3) 6_545 10_445 ?
Ag K Se4 50.28(3) 4_665 10_445 ?
Se5 K Se1 61.96(3) . 31_645 ?
Se2 K Se1 149.87(6) 2_645 31_645 ?
Se2 K Se1 63.225(14) . 31_645 ?
Se2 K Se1 62.247(14) 3_765 31_645 ?
Ag K Se1 155.53(3) 5_755 31_645 ?
Ag K Se1 104.714(15) 6_545 31_645 ?
Ag K Se1 74.760(18) 4_665 31_645 ?
Se4 K Se1 118.04(3) 10_445 31_645 ?
Se5 K Se1 61.96(3) . 33_545 ?
Se2 K Se1 62.246(14) 2_645 33_545 ?
Se2 K Se1 149.87(6) . 33_545 ?
Se2 K Se1 63.228(14) 3_765 33_545 ?
Ag K Se1 74.759(18) 5_755 33_545 ?
Ag K Se1 155.53(3) 6_545 33_545 ?
Ag K Se1 104.715(16) 4_665 33_545 ?
Se4 K Se1 118.04(3) 10_445 33_545 ?
Se1 K Se1 99.70(4) 31_645 33_545 ?
Se5 K Se1 61.96(3) . 32_655 ?
Se2 K Se1 63.226(14) 2_645 32_655 ?
Se2 K Se1 62.246(14) . 32_655 ?
Se2 K Se1 149.87(6) 3_765 32_655 ?
Ag K Se1 104.714(15) 5_755 32_655 ?
Ag K Se1 74.760(18) 6_545 32_655 ?
Ag K Se1 155.53(3) 4_665 32_655 ?
Se4 K Se1 118.04(3) 10_445 32_655 ?
Se1 K Se1 99.70(4) 31_645 32_655 ?
Se1 K Se1 99.70(4) 33_545 32_655 ?
Se5 K Ag 120.86(3) . 7_545 ?
Se2 K Ag 42.219(18) 2_645 7_545 ?
Se2 K Ag 138.09(4) . 7_545 ?
Se2 K Ag 93.00(2) 3_765 7_545 ?
Ag K Ag 9.05(4) 5_755 7_545 ?
Ag K Ag 91.41(4) 6_545 7_545 ?
Ag K Ag 88.84(4) 4_665 7_545 ?
Se4 K Ag 59.14(3) 10_445 7_545 ?
Se1 K Ag 155.245(13) 31_645 7_545 ?
Se1 K Ag 66.193(17) 33_545 7_545 ?
Se1 K Ag 102.646(13) 32_655 7_545 ?
Se5 K Ag 120.86(3) . 9 ?
Se2 K Ag 93.00(2) 2_645 9 ?
Se2 K Ag 42.221(18) . 9 ?
Se2 K Ag 138.09(4) 3_765 9 ?
Ag K Ag 88.84(4) 5_755 9 ?
Ag K Ag 9.05(4) 6_545 9 ?
Ag K Ag 91.41(4) 4_665 9 ?
Se4 K Ag 59.14(3) 10_445 9 ?
Se1 K Ag 102.645(13) 31_645 9 ?
Se1 K Ag 155.245(13) 33_545 9 ?
Se1 K Ag 66.194(17) 32_655 9 ?
Ag K Ag 96.05(4) 7_545 9 ?
Se5 K Ag 120.86(3) . 8_655 ?
Se2 K Ag 138.09(4) 2_645 8_655 ?
Se2 K Ag 93.00(2) . 8_655 ?
Se2 K Ag 42.218(18) 3_765 8_655 ?
Ag K Ag 91.41(4) 5_755 8_655 ?
Ag K Ag 88.84(4) 6_545 8_655 ?
Ag K Ag 9.05(4) 4_665 8_655 ?
Se4 K Ag 59.14(3) 10_445 8_655 ?
Se1 K Ag 66.193(17) 31_645 8_655 ?
Se1 K Ag 102.646(13) 33_545 8_655 ?
Se1 K Ag 155.245(14) 32_655 8_655 ?
Ag K Ag 96.05(4) 7_545 8_655 ?
Ag K Ag 96.05(4) 9 8_655 ?
Se5 K Se3 120.33(3) . 31_645 ?
Se2 K Se3 149.57(6) 2_645 31_645 ?
Se2 K Se3 56.074(14) . 31_645 ?
Se2 K Se3 75.577(16) 3_765 31_645 ?
Ag K Se3 108.82(5) 5_755 31_645 ?
Ag K Se3 59.30(2) 6_545 31_645 ?
Ag K Se3 38.715(18) 4_665 31_645 ?
Se4 K Se3 59.67(3) 10_445 31_645 ?
Se1 K Se3 59.581(6) 31_645 31_645 ?
Se1 K Se3 138.778(7) 33_545 31_645 ?
Se1 K Se3 117.799(7) 32_655 31_645 ?
Ag K Se3 117.00(5) 7_545 31_645 ?
Ag K Se3 63.86(2) 9 31_645 ?
Ag K Se3 37.786(16) 8_655 31_645 ?
Se5 K Se3 120.33(3) . 33_545 ?
Se2 K Se3 75.576(16) 2_645 33_545 ?
Se2 K Se3 149.57(6) . 33_545 ?
Se2 K Se3 56.073(14) 3_765 33_545 ?
Ag K Se3 38.714(18) 5_755 33_545 ?
Ag K Se3 108.83(5) 6_545 33_545 ?
Ag K Se3 59.30(2) 4_665 33_545 ?
Se4 K Se3 59.67(3) 10_445 33_545 ?
Se1 K Se3 117.800(7) 31_645 33_545 ?
Se1 K Se3 59.581(5) 33_545 33_545 ?
Se1 K Se3 138.776(7) 32_655 33_545 ?
Ag K Se3 37.785(16) 7_545 33_545 ?
Ag K Se3 117.00(5) 9 33_545 ?
Ag K Se3 63.86(2) 8_655 33_545 ?
Se3 K Se3 96.75(3) 31_645 33_545 ?
Ag Ag Se3 82.39(2) 17_654 27_455 ?
Ag Ag Se2 94.4(2) 17_654 14_544 ?
Se3 Ag Se2 124.91(6) 27_455 14_544 ?
Ag Ag Se2 71.3(2) 17_654 6_655 ?
Se3 Ag Se2 119.43(5) 27_455 6_655 ?
Se2 Ag Se2 110.96(3) 14_544 6_655 ?
Ag Ag Mo3 83.32(2) 17_654 26_565 ?
Se3 Ag Mo3 165.71(4) 27_455 26_565 ?
Se2 Ag Mo3 56.330(18) 14_544 26_565 ?
Se2 Ag Mo3 55.080(18) 6_655 26_565 ?
Ag Ag Se4 166.0(2) 17_654 13_564 ?
Se3 Ag Se4 87.52(2) 27_455 13_564 ?
Se2 Ag Se4 83.44(3) 14_544 13_564 ?
Se2 Ag Se4 122.44(5) 6_655 13_564 ?
Mo3 Ag Se4 106.56(3) 26_565 13_564 ?
Ag Ag K 118.8(3) 17_654 4_565 ?
Se3 Ag K 84.91(3) 27_455 4_565 ?
Se2 Ag K 139.31(4) 14_544 4_565 ?
Se2 Ag K 64.23(4) 6_655 4_565 ?
Mo3 Ag K 102.05(4) 26_565 4_565 ?
Se4 Ag K 69.64(4) 13_564 4_565 ?
Ag Ag K 52.2(3) 17_654 13_454 ?
Se3 Ag K 77.37(3) 27_455 13_454 ?
Se2 Ag K 59.18(4) 14_544 13_454 ?
Se2 Ag K 118.92(4) 6_655 13_454 ?
Mo3 Ag K 93.81(3) 26_565 13_454 ?
Se4 Ag K 116.08(5) 13_564 13_454 ?
K Ag K 160.89(3) 4_565 13_454 ?

loop_
_geom_bond_atom_site_label_1
_geom_bond_atom_site_label_2
_geom_bond_distance
_geom_bond_site_symmetry_2
_geom_bond_publ_flag
Mo2 Se5 2.5317(5) . ?
Mo2 Se2 2.5747(4) 31_645 ?
Mo2 Se2 2.6300(4) 32_655 ?
Mo2 Mo2 2.6424(4) 2_645 ?
Mo2 Mo2 2.6424(4) 3_765 ?
Mo2 Se3 2.6837(3) . ?
Mo2 Mo3 2.6873(2) 2_645 ?
Mo2 Se1 2.6957(4) . ?
Mo2 Mo3 2.7824(3) . ?
Mo2 K 4.5639(3) 31_645 ?
Mo1 Se1 2.5654(4) . ?
Mo1 Se4 2.5733(4) . ?
Mo1 Se1 2.5902(4) 32_655 ?
Mo1 Se1 2.6092(4) 33_435 ?
Mo1 Se2 2.6282(4) . ?
Mo1 Mo1 2.6797(4) 2_535 ?
Mo1 Mo1 2.6798(4) 3_755 ?
Mo1 Mo1 2.7146(4) 33_435 ?
Mo1 Mo1 2.7146(4) 32_655 ?
Mo1 K 4.8538(7) . ?
Mo3 Se3 2.5779(3) 3_765 ?
Mo3 Se3 2.5779(3) . ?
Mo3 Se2 2.6084(3) 31_645 ?
Mo3 Se2 2.6084(3) 28_655 ?
Mo3 Mo2 2.6875(2) 3_765 ?
Mo3 Mo2 2.6875(2) 6_645 ?
Mo3 Mo3 2.7159(6) 3_765 ?
Mo3 Mo3 2.7159(6) 2_645 ?
Mo3 Mo2 2.7825(3) 4 ?
Mo3 Ag 2.9100(8) 36_655 ?
Mo3 Ag 2.9100(8) 27_545 ?
Se1 Mo1 2.5902(4) 33_435 ?
Se1 Mo1 2.6092(4) 32_655 ?
Se1 K 3.7052(10) 31_645 ?
Se2 Mo2 2.5746(4) 31_645 ?
Se2 Ag 2.5830(14) 9 ?
Se2 Mo3 2.6085(3) 31_645 ?
Se2 Mo2 2.6299(4) 33_435 ?
Se2 Ag 2.7196(13) 6_545 ?
Se2 K 3.3010(3) . ?
Se3 Ag 2.5505(8) 34_535 ?
Se3 Ag 2.5505(8) 26_445 ?
Se3 Mo3 2.5779(3) 2_645 ?
Se3 Mo2 2.6839(3) 6_645 ?
Se3 K 4.0617(11) 28_645 ?
Se3 K 4.0617(11) 31_645 ?
Se4 Mo1 2.5734(4) 2_535 ?
Se4 Mo1 2.5734(4) 3_755 ?
Se4 Ag 3.0135(10) 8_645 ?
Se4 Ag 3.0135(11) 7_435 ?
Se4 Ag 3.0135(11) 9 ?
Se4 K 3.673(2) 10_445 ?
Se5 Mo2 2.5315(5) 3_765 ?
Se5 Mo2 2.5315(5) 2_645 ?
Se5 K 3.260(2) . ?
K Se2 3.3010(3) 2_645 ?
K Se2 3.3011(3) 3_765 ?
K Ag 3.396(2) 5_755 ?
K Ag 3.396(2) 6_545 ?
K Ag 3.396(2) 4_665 ?
K Se4 3.673(2) 10_445 ?
K Se1 3.7050(10) 31_645 ?
K Se1 3.7050(10) 33_545 ?
K Se1 3.7051(10) 32_655 ?
K Ag 3.7679(18) 7_545 ?
K Ag 3.7679(19) 9 ?
K Ag 3.7680(18) 8_655 ?
K Se3 4.0618(11) 31_645 ?
K Se3 4.0618(11) 33_545 ?
Ag Ag 0.676(2) 17_654 ?
Ag Se3 2.5505(8) 27_455 ?
Ag Se2 2.5829(14) 14_544 ?
Ag Se2 2.7194(13) 6_655 ?
Ag Mo3 2.9100(8) 26_565 ?
Ag Se4 3.0135(10) 13_564 ?
Ag K 3.396(2) 4_565 ?
Ag K 3.7679(18) 13_454 ?
